data_7006020
loop_
_publ_author_name
'Izod, Keith'
'Wills, Corinne'
'Clegg, William'
'Harrington, Ross W.'

_publ_section_title
;
 Alkali metal complexes of a phosphine-borane-stabilised carbanion:
 influence of co-ligands on structure.
;
_journal_issue 33
_journal_name_full 'Dalton transactions (Cambridge, England : 2003)'
_journal_page_first 3669
_journal_page_last 3675
_journal_paper_doi 10.1039/b708279g
_journal_year 2007
_chemical_formula_moiety 'C36 H100 B2 N6 P2 Rb2 Si4'
_chemical_formula_sum 'C36 H100 B2 N6 P2 Rb2 Si4'
_chemical_formula_weight 984.08
_chemical_name_systematic
;
?
;
_space_group_IT_number 15
_symmetry_cell_setting monoclinic
_symmetry_space_group_name_Hall '-C 2yc'
_symmetry_space_group_name_H-M 'C 1 2/c 1'
_atom_sites_solution_hydrogens difmap
_atom_sites_solution_primary direct
_atom_sites_solution_secondary difmap
_audit_creation_method SHELXL-97
_cell_angle_alpha 90.00
_cell_angle_beta 102.86(3)
_cell_angle_gamma 90.00
_cell_formula_units_Z 4
_cell_length_a 22.233(6)
_cell_length_b 9.272(4)
_cell_length_c 29.117(10)
_cell_measurement_reflns_used 364
_cell_measurement_temperature 150(2)
_cell_measurement_theta_max 27
_cell_measurement_theta_min 2.50
_cell_volume 5852(4)
_computing_cell_refinement EvalCCD
_computing_data_collection 'Nonius COLLECT'
_computing_data_reduction EvalCCD
_computing_molecular_graphics 'Bruker SHELXTL'
_computing_publication_material 'Bruker SHELXTL and local programs'
_computing_structure_refinement 'Bruker SHELXTL'
_computing_structure_solution SIR97
_diffrn_ambient_temperature 150(2)
_diffrn_measured_fraction_theta_full 0.995
_diffrn_measured_fraction_theta_max 0.995
_diffrn_measurement_device_type 'Nonius KappaCCD diffractometer'
_diffrn_measurement_method '\f and \w scans'
_diffrn_radiation_monochromator graphite
_diffrn_radiation_source 'sealed tube'
_diffrn_radiation_type MoK\a
_diffrn_radiation_wavelength 0.71073
_diffrn_reflns_av_R_equivalents 0.0407
_diffrn_reflns_av_sigmaI/netI 0.0240
_diffrn_reflns_limit_h_max 26
_diffrn_reflns_limit_h_min -26
_diffrn_reflns_limit_k_max 11
_diffrn_reflns_limit_k_min -11
_diffrn_reflns_limit_l_max 34
_diffrn_reflns_limit_l_min -34
_diffrn_reflns_number 44061
_diffrn_reflns_theta_full 25.00
_diffrn_reflns_theta_max 25.00
_diffrn_reflns_theta_min 4.17
_diffrn_standards_number 0
_exptl_absorpt_coefficient_mu 1.837
_exptl_absorpt_correction_T_max 0.556
_exptl_absorpt_correction_T_min 0.463
_exptl_absorpt_correction_type multi-scan
_exptl_absorpt_process_details SADABS
_exptl_crystal_colour colourless
_exptl_crystal_density_diffrn 1.117
_exptl_crystal_density_method 'not measured'
_exptl_crystal_description block
_exptl_crystal_F_000 2112
_exptl_crystal_size_max 0.45
_exptl_crystal_size_mid 0.40
_exptl_crystal_size_min 0.32
_refine_diff_density_max 1.360
_refine_diff_density_min -0.607
_refine_diff_density_rms 0.105
_refine_ls_extinction_coef 0.0016(2)
_refine_ls_extinction_expression Fc^*^=kFc[1+0.001xFc^2^\l^3^/sin(2\q)]^-1/4^
_refine_ls_extinction_method SHELXL
_refine_ls_goodness_of_fit_ref 1.101
_refine_ls_hydrogen_treatment mixed
_refine_ls_matrix_type full
_refine_ls_number_parameters 262
_refine_ls_number_reflns 5129
_refine_ls_number_restraints 14
_refine_ls_restrained_S_all 1.102
_refine_ls_R_factor_all 0.0585
_refine_ls_R_factor_gt 0.0460
_refine_ls_shift/su_max 0.007
_refine_ls_shift/su_mean 0.000
_refine_ls_structure_factor_coef Fsqd
_refine_ls_weighting_details 'calc w=1/[\s^2^(Fo^2^)+(0.0758P)^2^+19.0719P] where P=(Fo^2^+2Fc^2^)/3'
_refine_ls_weighting_scheme calc
_refine_ls_wR_factor_gt 0.1260
_refine_ls_wR_factor_ref 0.1364
_reflns_number_gt 4294
_reflns_number_total 5129
_reflns_threshold_expression I>2\s(I)
_cod_data_source_file b708279g.txt
_cod_data_source_block ki262_compound_7
_cod_original_cell_volume 5851(4)
_cod_original_sg_symbol_H-M 'C 2/c'
_cod_database_code 7006020

loop_
_symmetry_equiv_pos_as_xyz
'x, y, z'
'-x, y, -z+1/2'
'x+1/2, y+1/2, z'
'-x+1/2, y+1/2, -z+1/2'
'-x, -y, -z'
'x, -y, z-1/2'
'-x+1/2, -y+1/2, -z'
'x+1/2, -y+1/2, z-1/2'

loop_
_atom_site_label
_atom_site_type_symbol
_atom_site_fract_x
_atom_site_fract_y
_atom_site_fract_z
_atom_site_U_iso_or_equiv
_atom_site_adp_type
_atom_site_occupancy
_atom_site_symmetry_multiplicity
_atom_site_calc_flag
_atom_site_refinement_flags
_atom_site_disorder_assembly
_atom_site_disorder_group
Rb Rb 0.460253(16) 0.19827(4) 0.827354(12) 0.02904(17) Uani 1 1 d . . .
P1 P 0.60259(4) 0.43019(10) 0.83626(3) 0.0230(2) Uani 1 1 d . . .
Si1 Si 0.60304(5) 0.45495(12) 0.94158(3) 0.0270(3) Uani 1 1 d . . .
Si2 Si 0.64107(5) 0.17085(12) 0.89814(4) 0.0287(3) Uani 1 1 d . . .
B1 B 0.6043(3) 0.3160(6) 0.78070(16) 0.0367(11) Uani 1 1 d . . .
H1A H 0.6040(19) 0.389(5) 0.7535(15) 0.038(11) Uiso 1 1 d . . .
H1B H 0.567(2) 0.233(5) 0.7733(17) 0.047(13) Uiso 1 1 d . . .
H1C H 0.645(2) 0.248(5) 0.7841(15) 0.037(11) Uiso 1 1 d . . .
N1 N 0.3554(2) 0.3346(4) 0.86246(14) 0.0474(10) Uani 1 1 d . . .
N2 N 0.40563(15) 0.0476(4) 0.90182(11) 0.0407(9) Uani 1 1 d . . .
N3 N 0.38303(19) -0.0749(4) 0.80336(13) 0.0447(9) Uani 1 1 d . . .
C1 C 0.59905(15) 0.3440(4) 0.88873(11) 0.0221(7) Uani 1 1 d . . .
C2 C 0.66868(19) 0.5554(5) 0.84270(15) 0.0392(10) Uani 1 1 d . . .
H2A H 0.6657 0.6292 0.8662 0.059 Uiso 1 1 calc R . .
H2B H 0.6681 0.6018 0.8124 0.059 Uiso 1 1 calc R . .
H2C H 0.7073 0.5016 0.8530 0.059 Uiso 1 1 calc R . .
C3 C 0.53747(18) 0.5550(4) 0.81701(14) 0.0334(9) Uani 1 1 d . . .
H3A H 0.5328 0.6155 0.8436 0.050 Uiso 1 1 calc R . .
H3B H 0.4995 0.4997 0.8056 0.050 Uiso 1 1 calc R . .
H3C H 0.5454 0.6164 0.7916 0.050 Uiso 1 1 calc R . .
C4 C 0.6850(2) 0.4937(6) 0.97561(16) 0.0545(13) Uani 1 1 d . . .
H4A H 0.7060 0.4026 0.9860 0.082 Uiso 1 1 calc R . .
H4B H 0.6837 0.5535 1.0031 0.082 Uiso 1 1 calc R . .
H4C H 0.7074 0.5450 0.9552 0.082 Uiso 1 1 calc R . .
C5 C 0.5617(2) 0.3697(5) 0.98477(14) 0.0404(10) Uani 1 1 d . . .
H5A H 0.5194 0.3456 0.9686 0.061 Uiso 1 1 calc R . .
H5B H 0.5608 0.4377 1.0104 0.061 Uiso 1 1 calc R . .
H5C H 0.5834 0.2818 0.9977 0.061 Uiso 1 1 calc R . .
C6 C 0.5665(2) 0.6407(5) 0.93173(15) 0.0407(10) Uani 1 1 d . . .
H6A H 0.5228 0.6310 0.9162 0.061 Uiso 1 1 calc R . .
H6B H 0.5877 0.6978 0.9118 0.061 Uiso 1 1 calc R . .
H6C H 0.5701 0.6892 0.9621 0.061 Uiso 1 1 calc R . .
C7 C 0.7253(2) 0.1845(5) 0.89365(19) 0.0505(13) Uani 1 1 d . . .
H7A H 0.7457 0.2618 0.9143 0.076 Uiso 1 1 calc R . .
H7B H 0.7272 0.2060 0.8610 0.076 Uiso 1 1 calc R . .
H7C H 0.7462 0.0928 0.9033 0.076 Uiso 1 1 calc R . .
C8 C 0.6457(2) 0.0903(5) 0.95820(15) 0.0412(10) Uani 1 1 d . . .
H8A H 0.6039 0.0723 0.9627 0.062 Uiso 1 1 calc R . .
H8B H 0.6670 0.1576 0.9824 0.062 Uiso 1 1 calc R . .
H8C H 0.6686 -0.0007 0.9608 0.062 Uiso 1 1 calc R . .
C9 C 0.6050(2) 0.0196(5) 0.85731(16) 0.0468(11) Uani 1 1 d . . .
H9A H 0.5665 -0.0113 0.8655 0.070 Uiso 1 1 calc R . .
H9B H 0.6336 -0.0620 0.8606 0.070 Uiso 1 1 calc R . .
H9C H 0.5961 0.0540 0.8247 0.070 Uiso 1 1 calc R . .
C10 C 0.3031(3) 0.3845(9) 0.8238(2) 0.086(2) Uani 1 1 d . . .
H10A H 0.2792 0.3009 0.8094 0.129 Uiso 1 1 calc R . .
H10B H 0.3196 0.4358 0.7998 0.129 Uiso 1 1 calc R . .
H10C H 0.2764 0.4494 0.8368 0.129 Uiso 1 1 calc R . .
C11 C 0.3893(2) 0.4615(5) 0.88189(19) 0.0518(12) Uani 1 1 d . . .
H11A H 0.4278 0.4326 0.9035 0.078 Uiso 1 1 calc R . .
H11B H 0.3643 0.5184 0.8991 0.078 Uiso 1 1 calc R . .
H11C H 0.3988 0.5198 0.8563 0.078 Uiso 1 1 calc R . .
C12 C 0.3293(3) 0.2548(6) 0.8959(2) 0.0676(16) Uani 1 1 d U . .
H12A H 0.3124 0.3238 0.9157 0.081 Uiso 1 1 calc R . .
H12B H 0.2946 0.1956 0.8784 0.081 Uiso 1 1 calc R . .
C13 C 0.3721(3) 0.1640(8) 0.92529(19) 0.0760(19) Uani 1 1 d U . .
H13A H 0.3502 0.1140 0.9468 0.091 Uiso 1 1 calc R . .
H13B H 0.4039 0.2259 0.9450 0.091 Uiso 1 1 calc R . .
C14 C 0.4617(2) 0.0057(5) 0.93521(15) 0.0438(11) Uani 1 1 d . . .
H14A H 0.4857 -0.0599 0.9198 0.066 Uiso 1 1 calc R . .
H14B H 0.4510 -0.0430 0.9622 0.066 Uiso 1 1 calc R . .
H14C H 0.4864 0.0918 0.9461 0.066 Uiso 1 1 calc R . .
C15 C 0.3662(3) -0.0706(7) 0.88598(18) 0.0713(18) Uani 1 1 d U . .
H15A H 0.3235 -0.0338 0.8757 0.086 Uiso 1 1 calc R . .
H15B H 0.3671 -0.1360 0.9130 0.086 Uiso 1 1 calc R . .
C16 C 0.3806(4) -0.1537(6) 0.8480(2) 0.0774(19) Uani 1 1 d U . .
H16A H 0.3495 -0.2314 0.8400 0.093 Uiso 1 1 calc R . .
H16B H 0.4211 -0.2005 0.8599 0.093 Uiso 1 1 calc R . .
C17 C 0.3239(3) -0.0340(9) 0.7765(3) 0.114(3) Uani 1 1 d . . .
H17A H 0.3280 0.0051 0.7461 0.171 Uiso 1 1 calc R . .
H17B H 0.3061 0.0396 0.7937 0.171 Uiso 1 1 calc R . .
H17C H 0.2968 -0.1186 0.7713 0.171 Uiso 1 1 calc R . .
C18 C 0.4162(3) -0.1649(7) 0.7769(2) 0.0763(19) Uani 1 1 d . . .
H18A H 0.3934 -0.2549 0.7682 0.114 Uiso 1 1 calc R . .
H18B H 0.4572 -0.1868 0.7963 0.114 Uiso 1 1 calc R . .
H18C H 0.4206 -0.1140 0.7484 0.114 Uiso 1 1 calc R . .

loop_
_atom_site_aniso_label
_atom_site_aniso_U_11
_atom_site_aniso_U_22
_atom_site_aniso_U_33
_atom_site_aniso_U_23
_atom_site_aniso_U_13
_atom_site_aniso_U_12
Rb 0.0289(2) 0.0357(3) 0.0234(2) 0.00431(15) 0.00778(15) -0.00392(15)
P1 0.0222(5) 0.0283(5) 0.0181(4) 0.0017(4) 0.0041(3) -0.0015(4)
Si1 0.0270(5) 0.0343(6) 0.0182(5) -0.0033(4) 0.0019(4) 0.0011(4)
Si2 0.0273(5) 0.0307(6) 0.0303(5) 0.0053(4) 0.0107(4) 0.0078(4)
B1 0.050(3) 0.045(3) 0.019(2) -0.002(2) 0.016(2) -0.003(2)
N1 0.064(3) 0.035(2) 0.055(2) -0.0070(18) 0.037(2) -0.0056(18)
N2 0.0312(18) 0.063(2) 0.0257(16) 0.0174(16) 0.0022(14) -0.0075(17)
N3 0.065(3) 0.0302(19) 0.042(2) 0.0004(16) 0.0204(19) 0.0045(18)
C1 0.0207(17) 0.0275(19) 0.0180(16) 0.0014(14) 0.0041(14) 0.0007(14)
C2 0.032(2) 0.046(3) 0.040(2) 0.005(2) 0.0089(18) -0.0099(19)
C3 0.035(2) 0.033(2) 0.0292(19) 0.0061(17) 0.0013(16) 0.0004(17)
C4 0.041(3) 0.079(4) 0.037(2) -0.018(2) -0.006(2) -0.005(2)
C5 0.050(3) 0.047(3) 0.028(2) 0.0007(19) 0.0165(19) 0.008(2)
C6 0.056(3) 0.032(2) 0.036(2) -0.0073(19) 0.014(2) 0.002(2)
C7 0.035(2) 0.056(3) 0.066(3) 0.016(2) 0.022(2) 0.017(2)
C8 0.037(2) 0.048(3) 0.039(2) 0.016(2) 0.0092(19) 0.014(2)
C9 0.068(3) 0.030(2) 0.043(2) -0.002(2) 0.015(2) 0.005(2)
C10 0.066(4) 0.133(6) 0.057(3) -0.029(4) 0.008(3) 0.007(4)
C11 0.048(3) 0.034(2) 0.071(3) 0.002(2) 0.009(2) -0.003(2)
C12 0.094(4) 0.050(3) 0.076(4) -0.004(3) 0.054(3) 0.003(3)
C13 0.062(3) 0.136(6) 0.040(3) 0.017(3) 0.031(3) 0.018(4)
C14 0.041(2) 0.048(3) 0.036(2) 0.010(2) -0.0032(19) -0.003(2)
C15 0.077(4) 0.092(4) 0.040(3) 0.015(3) 0.002(3) -0.047(3)
C16 0.127(6) 0.027(3) 0.090(4) 0.005(3) 0.049(4) -0.009(3)
C17 0.064(4) 0.090(5) 0.175(8) 0.068(6) -0.002(5) -0.001(4)
C18 0.109(5) 0.062(4) 0.064(4) -0.004(3) 0.030(4) 0.030(4)

loop_
_atom_type_symbol
_atom_type_description
_atom_type_scat_dispersion_real
_atom_type_scat_dispersion_imag
_atom_type_scat_source
C C 0.0033 0.0016 'International Tables Vol C Tables 4.2.6.8 and 6.1.1.4'
H H 0.0000 0.0000 'International Tables Vol C Tables 4.2.6.8 and 6.1.1.4'
B B 0.0013 0.0007 'International Tables Vol C Tables 4.2.6.8 and 6.1.1.4'
N N 0.0061 0.0033 'International Tables Vol C Tables 4.2.6.8 and 6.1.1.4'
Si Si 0.0817 0.0704 'International Tables Vol C Tables 4.2.6.8 and 6.1.1.4'
P P 0.1023 0.0942 'International Tables Vol C Tables 4.2.6.8 and 6.1.1.4'
Rb Rb -0.9393 2.9676 'International Tables Vol C Tables 4.2.6.8 and 6.1.1.4'

loop_
_geom_angle_atom_site_label_1
_geom_angle_atom_site_label_2
_geom_angle_atom_site_label_3
_geom_angle
_geom_angle_site_symmetry_1
_geom_angle_site_symmetry_3
_geom_angle_publ_flag
H1B Rb N1 148.4(9) . . ?
H1B Rb N2 150.2(9) . . ?
H1B Rb N3 114.8(9) . . ?
N1 Rb N2 59.47(11) . . ?
N1 Rb N3 89.29(11) . . ?
N2 Rb N3 59.33(10) . . ?
B1 P1 C1 119.6(2) . . ?
B1 P1 C2 105.3(2) . . ?
B1 P1 C3 104.4(2) . . ?
C1 P1 C2 112.91(18) . . ?
C1 P1 C3 111.70(18) . . ?
C2 P1 C3 100.9(2) . . ?
C1 Si1 C4 113.81(19) . . ?
C1 Si1 C5 112.57(19) . . ?
C1 Si1 C6 116.25(18) . . ?
C4 Si1 C5 106.5(2) . . ?
C4 Si1 C6 103.6(2) . . ?
C5 Si1 C6 103.0(2) . . ?
C1 Si2 C7 113.79(19) . . ?
C1 Si2 C8 113.81(18) . . ?
C1 Si2 C9 114.82(19) . . ?
C7 Si2 C8 103.8(2) . . ?
C7 Si2 C9 106.9(2) . . ?
C8 Si2 C9 102.5(2) . . ?
P1 B1 H1A 106(2) . . ?
P1 B1 H1B 113(2) . . ?
P1 B1 H1C 114(2) . . ?
H1A B1 H1B 115(3) . . ?
H1A B1 H1C 108(3) . . ?
H1B B1 H1C 101(3) . . ?
Rb N1 C10 113.7(3) . . ?
Rb N1 C11 95.7(3) . . ?
Rb N1 C12 118.0(3) . . ?
C10 N1 C11 107.0(4) . . ?
C10 N1 C12 107.7(5) . . ?
C11 N1 C12 114.0(4) . . ?
Rb N2 C13 107.5(3) . . ?
Rb N2 C14 100.3(2) . . ?
Rb N2 C15 116.0(3) . . ?
C13 N2 C14 108.4(4) . . ?
C13 N2 C15 111.0(4) . . ?
C14 N2 C15 112.8(4) . . ?
Rb N3 C16 109.4(3) . . ?
Rb N3 C17 108.0(4) . . ?
Rb N3 C18 105.9(4) . . ?
C16 N3 C17 113.4(5) . . ?
C16 N3 C18 107.5(4) . . ?
C17 N3 C18 112.4(6) . . ?
P1 C1 Si1 118.3(2) . . ?
P1 C1 Si2 114.15(19) . . ?
Si1 C1 Si2 115.73(18) . . ?
P1 C2 H2A 109.5 . . ?
P1 C2 H2B 109.5 . . ?
P1 C2 H2C 109.5 . . ?
H2A C2 H2B 109.5 . . ?
H2A C2 H2C 109.5 . . ?
H2B C2 H2C 109.5 . . ?
P1 C3 H3A 109.5 . . ?
P1 C3 H3B 109.5 . . ?
P1 C3 H3C 109.5 . . ?
H3A C3 H3B 109.5 . . ?
H3A C3 H3C 109.5 . . ?
H3B C3 H3C 109.5 . . ?
Si1 C4 H4A 109.5 . . ?
Si1 C4 H4B 109.5 . . ?
Si1 C4 H4C 109.5 . . ?
H4A C4 H4B 109.5 . . ?
H4A C4 H4C 109.5 . . ?
H4B C4 H4C 109.5 . . ?
Si1 C5 H5A 109.5 . . ?
Si1 C5 H5B 109.5 . . ?
Si1 C5 H5C 109.5 . . ?
H5A C5 H5B 109.5 . . ?
H5A C5 H5C 109.5 . . ?
H5B C5 H5C 109.5 . . ?
Si1 C6 H6A 109.5 . . ?
Si1 C6 H6B 109.5 . . ?
Si1 C6 H6C 109.5 . . ?
H6A C6 H6B 109.5 . . ?
H6A C6 H6C 109.5 . . ?
H6B C6 H6C 109.5 . . ?
Si2 C7 H7A 109.5 . . ?
Si2 C7 H7B 109.5 . . ?
Si2 C7 H7C 109.5 . . ?
H7A C7 H7B 109.5 . . ?
H7A C7 H7C 109.5 . . ?
H7B C7 H7C 109.5 . . ?
Si2 C8 H8A 109.5 . . ?
Si2 C8 H8B 109.5 . . ?
Si2 C8 H8C 109.5 . . ?
H8A C8 H8B 109.5 . . ?
H8A C8 H8C 109.5 . . ?
H8B C8 H8C 109.5 . . ?
Si2 C9 H9A 109.5 . . ?
Si2 C9 H9B 109.5 . . ?
Si2 C9 H9C 109.5 . . ?
H9A C9 H9B 109.5 . . ?
H9A C9 H9C 109.5 . . ?
H9B C9 H9C 109.5 . . ?
N1 C10 H10A 109.5 . . ?
N1 C10 H10B 109.5 . . ?
N1 C10 H10C 109.5 . . ?
H10A C10 H10B 109.5 . . ?
H10A C10 H10C 109.5 . . ?
H10B C10 H10C 109.5 . . ?
N1 C11 H11A 109.5 . . ?
N1 C11 H11B 109.5 . . ?
N1 C11 H11C 109.5 . . ?
H11A C11 H11B 109.5 . . ?
H11A C11 H11C 109.5 . . ?
H11B C11 H11C 109.5 . . ?
N1 C12 H12A 108.9 . . ?
N1 C12 H12B 108.9 . . ?
N1 C12 C13 113.5(5) . . ?
H12A C12 H12B 107.7 . . ?
H12A C12 C13 108.9 . . ?
H12B C12 C13 108.9 . . ?
N2 C13 C12 118.2(4) . . ?
N2 C13 H13A 107.8 . . ?
N2 C13 H13B 107.8 . . ?
C12 C13 H13A 107.8 . . ?
C12 C13 H13B 107.8 . . ?
H13A C13 H13B 107.1 . . ?
N2 C14 H14A 109.5 . . ?
N2 C14 H14B 109.5 . . ?
N2 C14 H14C 109.5 . . ?
H14A C14 H14B 109.5 . . ?
H14A C14 H14C 109.5 . . ?
H14B C14 H14C 109.5 . . ?
N2 C15 H15A 108.3 . . ?
N2 C15 H15B 108.3 . . ?
N2 C15 C16 115.9(5) . . ?
H15A C15 H15B 107.4 . . ?
H15A C15 C16 108.3 . . ?
H15B C15 C16 108.3 . . ?
N3 C16 C15 117.5(4) . . ?
N3 C16 H16A 107.9 . . ?
N3 C16 H16B 107.9 . . ?
C15 C16 H16A 107.9 . . ?
C15 C16 H16B 107.9 . . ?
H16A C16 H16B 107.2 . . ?
N3 C17 H17A 109.5 . . ?
N3 C17 H17B 109.5 . . ?
N3 C17 H17C 109.5 . . ?
H17A C17 H17B 109.5 . . ?
H17A C17 H17C 109.5 . . ?
H17B C17 H17C 109.5 . . ?
N3 C18 H18A 109.5 . . ?
N3 C18 H18B 109.5 . . ?
N3 C18 H18C 109.5 . . ?
H18A C18 H18B 109.5 . . ?
H18A C18 H18C 109.5 . . ?
H18B C18 H18C 109.5 . . ?

loop_
_geom_bond_atom_site_label_1
_geom_bond_atom_site_label_2
_geom_bond_distance
_geom_bond_site_symmetry_2
_geom_bond_publ_flag
Rb H1B 3.14(5) . ?
Rb N1 3.022(4) . ?
Rb N2 3.049(3) . ?
Rb N3 3.052(4) . ?
P1 B1 1.941(5) . ?
P1 C1 1.742(3) . ?
P1 C2 1.849(4) . ?
P1 C3 1.841(4) . ?
Si1 C1 1.837(4) . ?
Si1 C4 1.905(5) . ?
Si1 C5 1.888(4) . ?
Si1 C6 1.899(4) . ?
Si2 C1 1.846(4) . ?
Si2 C7 1.910(5) . ?
Si2 C8 1.883(4) . ?
Si2 C9 1.897(5) . ?
B1 H1A 1.04(4) . ?
B1 H1B 1.12(5) . ?
B1 H1C 1.09(5) . ?
N1 C10 1.501(8) . ?
N1 C11 1.443(6) . ?
N1 C12 1.443(7) . ?
N2 C13 1.554(7) . ?
N2 C14 1.454(5) . ?
N2 C15 1.415(6) . ?
N3 C16 1.504(7) . ?
N3 C17 1.423(8) . ?
N3 C18 1.444(6) . ?
C2 H2A 0.980 . ?
C2 H2B 0.980 . ?
C2 H2C 0.980 . ?
C3 H3A 0.980 . ?
C3 H3B 0.980 . ?
C3 H3C 0.980 . ?
C4 H4A 0.980 . ?
C4 H4B 0.980 . ?
C4 H4C 0.980 . ?
C5 H5A 0.980 . ?
C5 H5B 0.980 . ?
C5 H5C 0.980 . ?
C6 H6A 0.980 . ?
C6 H6B 0.980 . ?
C6 H6C 0.980 . ?
C7 H7A 0.980 . ?
C7 H7B 0.980 . ?
C7 H7C 0.980 . ?
C8 H8A 0.980 . ?
C8 H8B 0.980 . ?
C8 H8C 0.980 . ?
C9 H9A 0.980 . ?
C9 H9B 0.980 . ?
C9 H9C 0.980 . ?
C10 H10A 0.980 . ?
C10 H10B 0.980 . ?
C10 H10C 0.980 . ?
C11 H11A 0.980 . ?
C11 H11B 0.980 . ?
C11 H11C 0.980 . ?
C12 H12A 0.990 . ?
C12 H12B 0.990 . ?
C12 C13 1.408(8) . ?
C13 H13A 0.990 . ?
C13 H13B 0.990 . ?
C14 H14A 0.980 . ?
C14 H14B 0.980 . ?
C14 H14C 0.980 . ?
C15 H15A 0.990 . ?
C15 H15B 0.990 . ?
C15 C16 1.440(8) . ?
C16 H16A 0.990 . ?
C16 H16B 0.990 . ?
C17 H17A 0.980 . ?
C17 H17B 0.980 . ?
C17 H17C 0.980 . ?
C18 H18A 0.980 . ?
C18 H18B 0.980 . ?
C18 H18C 0.980 . ?
